data_7126703
loop_
_publ_author_name
'Sarkar, Tukki'
'Bhattacharyya, Arnab'
'Banerjee, Samya'
'Hussain, Akhtar'

_publ_section_title
;
 LMCT transition-based red-light photochemotherapy using a
 tumour-selective ferrocenyl iron(iii) coumarin conjugate.
;
_journal_issue 57
_journal_name_full 'Chemical communications (Cambridge, England)'
_journal_page_first 7981
_journal_page_last 7984
_journal_paper_doi 10.1039/d0cc03240a
_journal_volume 56
_journal_year 2020
_chemical_formula_moiety 'C29 H27 Cl Fe2 N3 O2'
_chemical_formula_sum 'C29 H27 Cl Fe2 N3 O2'
_chemical_formula_weight 596.68
_chemical_properties_physical Light-sensitive,Photo-sensitive
_space_group_crystal_system monoclinic
_space_group_IT_number 14
_space_group_name_Hall '-P 2yn'
_space_group_name_H-M_alt 'P 1 21/n 1'
_atom_sites_solution_hydrogens geom
_atom_sites_solution_primary direct
_atom_sites_solution_secondary difmap
_audit_creation_method SHELXL-2014/7
_audit_update_record
;
2019-08-01 deposited with the CCDC.	2020-05-29 downloaded from the CCDC.
;
_cell_angle_alpha 90
_cell_angle_beta 98.963(4)
_cell_angle_gamma 90
_cell_formula_units_Z 2
_cell_length_a 11.2073(7)
_cell_length_b 9.5940(12)
_cell_length_c 11.9682(8)
_cell_measurement_reflns_used 30465
_cell_measurement_temperature 293(2)
_cell_measurement_theta_max 30.137
_cell_measurement_theta_min 1.039
_cell_volume 1271.1(2)
_computing_cell_refinement 'Bruker Smart'
_computing_data_collection 'Bruker Smart'
_computing_data_reduction 'Bruker Saint'
_computing_molecular_graphics 'Ortep-3 for Windows (Farrugia, 1997)'
_computing_publication_material 'WinGX publication routines (Farrugia, 1999)'
_computing_structure_refinement 'SHELXL-2014/7 (Sheldrick, 2014)'
_computing_structure_solution 'SHELXL-97 (Sheldrick, 1997)'
_diffrn_ambient_temperature 293(2)
_diffrn_detector_area_resol_mean 0.3
_diffrn_measured_fraction_theta_full 0.995
_diffrn_measured_fraction_theta_max 0.992
_diffrn_measurement_device_type empirical
_diffrn_measurement_method 'omega scans'
_diffrn_radiation_type MoK\a
_diffrn_radiation_wavelength 0.71073
_diffrn_reflns_av_R_equivalents 0.0478
_diffrn_reflns_av_unetI/netI 0.0456
_diffrn_reflns_Laue_measured_fraction_full 0.995
_diffrn_reflns_Laue_measured_fraction_max 0.992
_diffrn_reflns_limit_h_max 15
_diffrn_reflns_limit_h_min -15
_diffrn_reflns_limit_k_max 27
_diffrn_reflns_limit_k_min -27
_diffrn_reflns_limit_l_max 14
_diffrn_reflns_limit_l_min -16
_diffrn_reflns_number 30005
_diffrn_reflns_point_group_measured_fraction_full 0.995
_diffrn_reflns_point_group_measured_fraction_max 0.992
_diffrn_reflns_theta_full 25.242
_diffrn_reflns_theta_max 30.137
_diffrn_reflns_theta_min 2.012
_diffrn_source 'fine-focus sealed tube'
_exptl_absorpt_coefficient_mu 1.253
_exptl_absorpt_correction_T_max 0.7104
_exptl_absorpt_correction_T_min 0.6012
_exptl_absorpt_correction_type empirical
_exptl_absorpt_process_details 'Sadabs (Sheldrick, 1996)'
_exptl_crystal_colour Brown
_exptl_crystal_density_diffrn 1.532
_exptl_crystal_description Cubic
_exptl_crystal_F_000 1236
_exptl_crystal_size_max 0.300
_exptl_crystal_size_mid 0.200
_exptl_crystal_size_min 0.100
_refine_diff_density_max 0.462
_refine_diff_density_min -0.516
_refine_diff_density_rms 0.060
_refine_ls_extinction_method none
_refine_ls_goodness_of_fit_ref 1.012
_refine_ls_hydrogen_treatment constr
_refine_ls_matrix_type full
_refine_ls_number_parameters 334
_refine_ls_number_reflns 7603
_refine_ls_number_restraints 0
_refine_ls_restrained_S_all 1.012
_refine_ls_R_factor_all 0.0825
_refine_ls_R_factor_gt 0.0423
_refine_ls_shift/su_max 0.001
_refine_ls_shift/su_mean 0.000
_refine_ls_structure_factor_coef Fsqd
_refine_ls_weighting_details 'w=1/[\s^2^(Fo^2^)+(0.0569P)^2^+0.3082P] where P=(Fo^2^+2Fc^2^)/3'
_refine_ls_weighting_scheme calc
_refine_ls_wR_factor_gt 0.1026
_refine_ls_wR_factor_ref 0.1200
_reflns_Friedel_coverage 0.000
_reflns_number_gt 4732
_reflns_number_total 7603
_reflns_threshold_expression 'I > 2\s(I)'
_cod_data_source_file d0cc03240a2.cif
_cod_data_source_block akh_ACIEE1
_cod_depositor_comments 'Adding full bibliography for 7126703.cif.'
_cod_original_cell_volume 2596.1(3)
_cod_original_sg_symbol_H-M 'P 21/n'
_cod_database_code 7126703
_shelx_shelxl_version_number 2014/7
_shelx_space_group_comment
;
The symmetry employed for this shelxl refinement is uniquely defined
by the following loop, which should always be used as a source of
symmetry information in preference to the above space-group names.
They are only intended as comments.
;
_shelx_estimated_absorpt_t_min 0.705
_shelx_estimated_absorpt_t_max 0.885

loop_
_space_group_symop_operation_xyz
'x, y, z'
'-x+1/2, y+1/2, -z+1/2'
'-x, -y, -z'
'x-1/2, -y-1/2, z-1/2'

loop_
_atom_site_label
_atom_site_type_symbol
_atom_site_fract_x
_atom_site_fract_y
_atom_site_fract_z
_atom_site_U_iso_or_equiv
_atom_site_adp_type
_atom_site_occupancy
_atom_site_site_symmetry_order
_atom_site_calc_flag
_atom_site_refinement_flags_posn
_atom_site_refinement_flags_adp
_atom_site_refinement_flags_occupancy
_atom_site_disorder_assembly
_atom_site_disorder_group
Fe1 Fe 0.31575(3) 0.21554(2) 0.89512(3) 0.04037(11) Uani 1 1 d . . . . .
Fe2 Fe 0.81793(3) 0.09330(2) 0.88132(3) 0.04294(11) Uani 1 1 d . . . . .
Cl1 Cl 0.13205(7) 0.27277(5) 0.85858(6) 0.0699(2) Uani 1 1 d . . . . .
N2 N 0.49821(17) 0.18799(10) 0.99977(14) 0.0375(4) Uani 1 1 d . . . . .
O1 O 0.36890(16) 0.21651(9) 0.74659(13) 0.0458(4) Uani 1 1 d . . . . .
O2 O 0.28610(16) 0.11965(9) 0.85980(13) 0.0494(4) Uani 1 1 d . . . . .
C13 C 0.5822(2) 0.16516(12) 0.92086(18) 0.0407(5) Uani 1 1 d . . . . .
H13A H 0.5371 0.1365 0.8630 0.049 Uiso 1 1 calc R U . . .
H13B H 0.6083 0.2052 0.8835 0.049 Uiso 1 1 calc R U . . .
N1 N 0.41211(17) 0.31119(10) 0.92592(16) 0.0424(4) Uani 1 1 d . . . . .
N3 N 0.28036(19) 0.18834(11) 1.06757(16) 0.0455(5) Uani 1 1 d . . . . .
C5 C 0.3657(2) 0.15085(14) 1.1301(2) 0.0473(6) Uani 1 1 d . . . . .
C10 C 0.5495(3) 0.42808(15) 0.9519(3) 0.0590(7) Uani 1 1 d . . . . .
H10 H 0.5965 0.4674 0.9601 0.071 Uiso 1 1 calc R U . . .
C6 C 0.4729(2) 0.13257(13) 1.0763(2) 0.0482(6) Uani 1 1 d . . . . .
H6A H 0.5426 0.1255 1.1343 0.058 Uiso 1 1 calc R U . . .
H6B H 0.4573 0.0905 1.0340 0.058 Uiso 1 1 calc R U . . .
C8 C 0.5149(2) 0.31246(12) 1.00008(18) 0.0389(5) Uani 1 1 d . . . . .
C9 C 0.5845(2) 0.37100(14) 1.0153(2) 0.0491(6) Uani 1 1 d . . . . .
H9 H 0.6546 0.3717 1.0683 0.059 Uiso 1 1 calc R U . . .
C14 C 0.6919(2) 0.12679(12) 0.97346(19) 0.0408(5) Uani 1 1 d . . . . .
C28 C 0.3226(3) 0.03416(15) 0.7251(2) 0.0564(7) Uani 1 1 d . . . . .
H016 H 0.2944 -0.0008 0.7665 0.068 Uiso 1 1 calc R U . . .
C12 C 0.3781(3) 0.36780(14) 0.8649(2) 0.0552(7) Uani 1 1 d . . . . .
H12 H 0.3070 0.3669 0.8132 0.066 Uiso 1 1 calc R U . . .
C7 C 0.5463(2) 0.24873(13) 1.06579(18) 0.0430(5) Uani 1 1 d . . . . .
H7A H 0.6334 0.2450 1.0848 0.052 Uiso 1 1 calc R U . . .
H7B H 0.5129 0.2506 1.1358 0.052 Uiso 1 1 calc R U . . .
C26 C 0.3688(2) 0.15434(13) 0.70154(18) 0.0431(5) Uani 1 1 d . . . . .
C27 C 0.3239(2) 0.10093(13) 0.76369(19) 0.0449(6) Uani 1 1 d . . . . .
C15 C 0.8084(3) 0.15300(16) 1.0196(2) 0.0571(7) Uani 1 1 d . . . . .
H15 H 0.8307 0.2013 1.0277 0.069 Uiso 1 1 calc R U . . .
C18 C 0.7017(3) 0.05438(15) 0.9790(3) 0.0597(7) Uani 1 1 d . . . . .
H18 H 0.6363 0.0221 0.9536 0.072 Uiso 1 1 calc R U . . .
C1 C 0.1798(2) 0.20364(15) 1.1115(2) 0.0557(7) Uani 1 1 d . . . . .
H1 H 0.1195 0.2293 1.0685 0.067 Uiso 1 1 calc R U . . .
C24 C 0.4082(3) 0.07177(18) 0.5628(2) 0.0629(8) Uani 1 1 d . . . . .
H024 H 0.4359 0.0616 0.4953 0.076 Uiso 1 1 calc R U . . .
C2 C 0.1634(3) 0.18258(18) 1.2177(2) 0.0675(9) Uani 1 1 d . . . . .
H2 H 0.0925 0.1930 1.2453 0.081 Uiso 1 1 calc R U . . .
C11 C 0.4448(3) 0.42625(15) 0.8768(3) 0.0596(7) Uani 1 1 d . . . . .
H11 H 0.4191 0.4646 0.8339 0.071 Uiso 1 1 calc R U . . .
C4 C 0.3547(3) 0.12950(18) 1.2379(2) 0.0675(8) Uani 1 1 d . . . . .
H4 H 0.4157 0.1041 1.2804 0.081 Uiso 1 1 calc R U . . .
C25 C 0.4120(2) 0.13904(15) 0.6011(2) 0.0521(6) Uani 1 1 d . . . . .
H028 H 0.4429 0.1734 0.5602 0.062 Uiso 1 1 calc R U . . .
C29 C 0.3642(3) 0.01995(17) 0.6234(2) 0.0665(8) Uani 1 1 d . . . . .
H029 H 0.3622 -0.0246 0.5963 0.080 Uiso 1 1 calc R U . . .
C16 C 0.8859(3) 0.0969(2) 1.0501(3) 0.0736(10) Uani 1 1 d . . . . .
H16 H 0.9717 0.0999 1.0821 0.088 Uiso 1 1 calc R U . . .
C20 C 0.9584(3) 0.0987(2) 0.7918(3) 0.0865(12) Uani 1 1 d . . . . .
H20 H 1.0440 0.1033 0.8236 0.104 Uiso 1 1 calc R U . . .
C17 C 0.8213(3) 0.03650(19) 1.0245(3) 0.0756(10) Uani 1 1 d . . . . .
H17 H 0.8531 -0.0099 1.0367 0.091 Uiso 1 1 calc R U . . .
C23 C 0.7642(3) 0.12453(18) 0.7182(2) 0.0671(8) Uani 1 1 d . . . . .
H23 H 0.6905 0.1502 0.6906 0.081 Uiso 1 1 calc R U . . .
C3 C 0.2522(3) 0.1464(2) 1.2817(3) 0.0763(10) Uani 1 1 d . . . . .
H3 H 0.2438 0.1331 1.3546 0.092 Uiso 1 1 calc R U . . .
C22 C 0.7740(4) 0.0535(2) 0.7231(3) 0.0812(10) Uani 1 1 d . . . . .
H22 H 0.7093 0.0206 0.6984 0.097 Uiso 1 1 calc R U . . .
C19 C 0.8765(3) 0.1529(2) 0.7610(3) 0.0766(10) Uani 1 1 d . . . . .
H19 H 0.8953 0.2017 0.7679 0.092 Uiso 1 1 calc R U . . .
C21 C 0.8949(4) 0.0377(2) 0.7704(3) 0.0863(12) Uani 1 1 d . . . . .
H21 H 0.9287 -0.0083 0.7836 0.104 Uiso 1 1 calc R U . . .

loop_
_atom_site_aniso_label
_atom_site_aniso_U_11
_atom_site_aniso_U_22
_atom_site_aniso_U_33
_atom_site_aniso_U_23
_atom_site_aniso_U_13
_atom_site_aniso_U_12
Fe1 0.03611(18) 0.0520(2) 0.03285(17) -0.00214(14) 0.00495(12) -0.00331(15)
Fe2 0.03839(19) 0.0446(2) 0.0464(2) 0.00242(14) 0.00815(14) 0.00427(15)
Cl1 0.0458(4) 0.1030(6) 0.0578(4) -0.0016(4) -0.0012(3) 0.0053(4)
N2 0.0376(10) 0.0438(11) 0.0321(9) 0.0018(8) 0.0088(7) -0.0006(9)
O1 0.0509(10) 0.0524(10) 0.0344(8) 0.0007(7) 0.0075(7) -0.0058(8)
O2 0.0547(10) 0.0569(11) 0.0384(8) -0.0057(7) 0.0128(7) -0.0136(9)
C13 0.0381(12) 0.0475(14) 0.0375(11) 0.0008(9) 0.0093(9) 0.0005(10)
N1 0.0381(11) 0.0454(11) 0.0428(10) 0.0001(9) 0.0030(8) 0.0009(9)
N3 0.0446(12) 0.0566(13) 0.0381(10) -0.0043(9) 0.0149(9) -0.0049(10)
C5 0.0501(15) 0.0539(15) 0.0402(12) 0.0008(11) 0.0139(11) -0.0086(12)
C10 0.0568(17) 0.0472(16) 0.0763(19) -0.0069(14) 0.0200(15) -0.0029(14)
C6 0.0493(15) 0.0529(15) 0.0447(13) 0.0108(11) 0.0140(11) 0.0031(12)
C8 0.0352(12) 0.0487(13) 0.0338(10) -0.0079(9) 0.0080(9) 0.0009(10)
C9 0.0381(13) 0.0589(17) 0.0506(14) -0.0142(12) 0.0078(10) -0.0044(12)
C14 0.0418(13) 0.0422(13) 0.0391(11) 0.0031(10) 0.0085(9) -0.0012(10)
C28 0.0544(16) 0.0616(17) 0.0523(15) -0.0065(12) 0.0060(12) -0.0075(13)
C12 0.0493(15) 0.0553(17) 0.0587(15) 0.0070(13) 0.0011(12) 0.0081(13)
C7 0.0384(12) 0.0580(15) 0.0319(10) -0.0033(10) 0.0035(9) 0.0007(11)
C26 0.0370(12) 0.0583(15) 0.0321(11) -0.0017(10) 0.0001(9) -0.0014(11)
C27 0.0395(13) 0.0590(16) 0.0349(11) -0.0059(10) 0.0015(9) -0.0072(11)
C15 0.0476(15) 0.0654(18) 0.0564(15) -0.0119(13) 0.0017(12) 0.0006(13)
C18 0.0607(18) 0.0503(16) 0.0736(18) 0.0154(13) 0.0278(14) 0.0033(14)
C1 0.0498(16) 0.0662(18) 0.0550(15) -0.0113(13) 0.0197(12) -0.0090(13)
C24 0.0598(18) 0.086(2) 0.0439(14) -0.0155(14) 0.0123(12) 0.0087(16)
C2 0.064(2) 0.088(2) 0.0579(17) -0.0204(16) 0.0346(15) -0.0225(17)
C11 0.0555(17) 0.0496(16) 0.0745(19) 0.0087(13) 0.0127(14) 0.0055(14)
C4 0.068(2) 0.090(2) 0.0468(15) 0.0164(15) 0.0181(14) -0.0084(17)
C25 0.0459(14) 0.0747(19) 0.0358(12) -0.0004(12) 0.0072(10) -0.0005(13)
C29 0.067(2) 0.071(2) 0.0600(17) -0.0227(15) 0.0049(14) 0.0027(16)
C16 0.0559(18) 0.106(3) 0.0548(17) -0.0026(17) -0.0050(14) 0.0250(19)
C20 0.0522(19) 0.139(4) 0.074(2) 0.012(2) 0.0280(16) 0.016(2)
C17 0.082(2) 0.077(2) 0.072(2) 0.0314(17) 0.0248(17) 0.035(2)
C23 0.068(2) 0.086(2) 0.0482(15) 0.0127(15) 0.0110(13) 0.0222(18)
C3 0.078(2) 0.111(3) 0.0465(15) 0.0096(16) 0.0303(15) -0.021(2)
C22 0.098(3) 0.088(3) 0.0564(18) -0.0196(17) 0.0100(17) 0.000(2)
C19 0.081(3) 0.083(2) 0.073(2) 0.0204(17) 0.0348(18) -0.005(2)
C21 0.103(3) 0.093(3) 0.066(2) -0.0062(18) 0.024(2) 0.047(2)

loop_
_atom_type_symbol
_atom_type_description
_atom_type_scat_dispersion_real
_atom_type_scat_dispersion_imag
_atom_type_scat_source
C C 0.0033 0.0016 'International Tables Vol C Tables 4.2.6.8 and 6.1.1.4'
H H 0.0000 0.0000 'International Tables Vol C Tables 4.2.6.8 and 6.1.1.4'
N N 0.0061 0.0033 'International Tables Vol C Tables 4.2.6.8 and 6.1.1.4'
O O 0.0106 0.0060 'International Tables Vol C Tables 4.2.6.8 and 6.1.1.4'
Cl Cl 0.1484 0.1585 'International Tables Vol C Tables 4.2.6.8 and 6.1.1.4'
Fe Fe 0.3463 0.8444 'International Tables Vol C Tables 4.2.6.8 and 6.1.1.4'

loop_
_geom_angle_atom_site_label_1
_geom_angle_atom_site_label_2
_geom_angle_atom_site_label_3
_geom_angle
_geom_angle_site_symmetry_1
_geom_angle_site_symmetry_3
_geom_angle_publ_flag
O2 Fe1 O1 82.99(7) . . ?
O2 Fe1 N1 159.66(8) . . ?
O1 Fe1 N1 86.11(7) . . ?
O2 Fe1 N3 85.47(7) . . ?
O1 Fe1 N3 165.00(8) . . ?
N1 Fe1 N3 101.86(7) . . ?
O2 Fe1 N2 89.94(7) . . ?
O1 Fe1 N2 97.27(7) . . ?
N1 Fe1 N2 74.45(7) . . ?
N3 Fe1 N2 73.11(7) . . ?
O2 Fe1 Cl1 108.00(6) . . ?
O1 Fe1 Cl1 102.12(6) . . ?
N1 Fe1 Cl1 91.04(6) . . ?
N3 Fe1 Cl1 90.54(6) . . ?
N2 Fe1 Cl1 154.90(5) . . ?
C21 Fe2 C18 123.79(17) . . ?
C21 Fe2 C14 159.83(16) . . ?
C18 Fe2 C14 41.04(11) . . ?
C21 Fe2 C22 41.05(15) . . ?
C18 Fe2 C22 107.92(15) . . ?
C14 Fe2 C22 122.72(14) . . ?
C21 Fe2 C17 107.77(15) . . ?
C18 Fe2 C17 40.54(13) . . ?
C14 Fe2 C17 69.10(11) . . ?
C22 Fe2 C17 122.85(17) . . ?
C21 Fe2 C19 68.05(17) . . ?
C18 Fe2 C19 158.05(14) . . ?
C14 Fe2 C19 121.71(13) . . ?
C22 Fe2 C19 67.73(16) . . ?
C17 Fe2 C19 160.03(16) . . ?
C21 Fe2 C20 40.24(16) . . ?
C18 Fe2 C20 159.88(15) . . ?
C14 Fe2 C20 157.94(15) . . ?
C22 Fe2 C20 68.06(17) . . ?
C17 Fe2 C20 123.73(15) . . ?
C19 Fe2 C20 40.55(14) . . ?
C21 Fe2 C15 157.84(15) . . ?
C18 Fe2 C15 68.23(13) . . ?
C14 Fe2 C15 41.12(10) . . ?
C22 Fe2 C15 159.56(14) . . ?
C17 Fe2 C15 68.17(14) . . ?
C19 Fe2 C15 107.89(15) . . ?
C20 Fe2 C15 122.53(16) . . ?
C21 Fe2 C23 67.98(14) . . ?
C18 Fe2 C23 122.85(14) . . ?
C14 Fe2 C23 107.18(11) . . ?
C22 Fe2 C23 40.03(14) . . ?
C17 Fe2 C23 158.41(16) . . ?
C19 Fe2 C23 40.03(14) . . ?
C20 Fe2 C23 67.64(14) . . ?
C15 Fe2 C23 123.87(13) . . ?
C21 Fe2 C16 122.54(14) . . ?
C18 Fe2 C16 67.53(14) . . ?
C14 Fe2 C16 68.67(11) . . ?
C22 Fe2 C16 158.47(15) . . ?
C17 Fe2 C16 39.98(14) . . ?
C19 Fe2 C16 124.46(17) . . ?
C20 Fe2 C16 108.53(15) . . ?
C15 Fe2 C16 40.44(12) . . ?
C23 Fe2 C16 160.25(16) . . ?
C6 N2 C7 110.40(18) . . ?
C6 N2 C13 111.77(18) . . ?
C7 N2 C13 111.28(18) . . ?
C6 N2 Fe1 105.76(14) . . ?
C7 N2 Fe1 108.76(14) . . ?
C13 N2 Fe1 108.66(12) . . ?
C26 O1 Fe1 112.13(14) . . ?
C27 O2 Fe1 112.69(15) . . ?
C14 C13 N2 116.12(18) . . ?
C14 C13 H13A 108.3 . . ?
N2 C13 H13A 108.3 . . ?
C14 C13 H13B 108.3 . . ?
N2 C13 H13B 108.3 . . ?
H13A C13 H13B 107.4 . . ?
C8 N1 C12 118.9(2) . . ?
C8 N1 Fe1 118.88(16) . . ?
C12 N1 Fe1 121.86(17) . . ?
C5 N3 C1 118.1(2) . . ?
C5 N3 Fe1 115.78(16) . . ?
C1 N3 Fe1 126.03(19) . . ?
N3 C5 C4 121.9(3) . . ?
N3 C5 C6 116.3(2) . . ?
C4 C5 C6 121.7(3) . . ?
C11 C10 C9 119.0(3) . . ?
C11 C10 H10 120.5 . . ?
C9 C10 H10 120.5 . . ?
N2 C6 C5 109.7(2) . . ?
N2 C6 H6A 109.7 . . ?
C5 C6 H6A 109.7 . . ?
N2 C6 H6B 109.7 . . ?
C5 C6 H6B 109.7 . . ?
H6A C6 H6B 108.2 . . ?
N1 C8 C9 120.8(2) . . ?
N1 C8 C7 116.2(2) . . ?
C9 C8 C7 123.0(2) . . ?
C10 C9 C8 119.7(2) . . ?
C10 C9 H9 120.1 . . ?
C8 C9 H9 120.1 . . ?
C18 C14 C15 106.3(2) . . ?
C18 C14 C13 125.0(2) . . ?
C15 C14 C13 128.6(2) . . ?
C18 C14 Fe2 69.43(14) . . ?
C15 C14 Fe2 69.88(15) . . ?
C13 C14 Fe2 122.01(15) . . ?
C27 C28 C29 119.4(3) . . ?
C27 C28 H016 120.3 . . ?
C29 C28 H016 120.3 . . ?
N1 C12 C11 122.0(3) . . ?
N1 C12 H12 119.0 . . ?
C11 C12 H12 119.0 . . ?
N2 C7 C8 110.83(18) . . ?
N2 C7 H7A 109.5 . . ?
C8 C7 H7A 109.5 . . ?
N2 C7 H7B 109.5 . . ?
C8 C7 H7B 109.5 . . ?
H7A C7 H7B 108.1 . . ?
O1 C26 C25 124.5(2) . . ?
O1 C26 C27 116.1(2) . . ?
C25 C26 C27 119.4(2) . . ?
O2 C27 C28 123.8(2) . . ?
O2 C27 C26 115.7(2) . . ?
C28 C27 C26 120.5(2) . . ?
C16 C15 C14 107.9(3) . . ?
C16 C15 Fe2 69.87(17) . . ?
C14 C15 Fe2 68.99(14) . . ?
C16 C15 H15 126.1 . . ?
C14 C15 H15 126.1 . . ?
Fe2 C15 H15 126.1 . . ?
C17 C18 C14 109.1(3) . . ?
C17 C18 Fe2 70.07(18) . . ?
C14 C18 Fe2 69.53(14) . . ?
C17 C18 H18 125.4 . . ?
C14 C18 H18 125.4 . . ?
Fe2 C18 H18 125.4 . . ?
N3 C1 C2 122.2(3) . . ?
N3 C1 H1 118.9 . . ?
C2 C1 H1 118.9 . . ?
C29 C24 C25 121.1(3) . . ?
C29 C24 H024 119.5 . . ?
C25 C24 H024 119.5 . . ?
C3 C2 C1 119.1(3) . . ?
C3 C2 H2 120.4 . . ?
C1 C2 H2 120.4 . . ?
C10 C11 C12 119.5(3) . . ?
C10 C11 H11 120.2 . . ?
C12 C11 H11 120.2 . . ?
C3 C4 C5 119.0(3) . . ?
C3 C4 H4 120.5 . . ?
C5 C4 H4 120.5 . . ?
C24 C25 C26 119.3(3) . . ?
C24 C25 H028 120.3 . . ?
C26 C25 H028 120.3 . . ?
C24 C29 C28 120.3(3) . . ?
C24 C29 H029 119.8 . . ?
C28 C29 H029 119.8 . . ?
C17 C16 C15 109.0(3) . . ?
C17 C16 Fe2 69.76(18) . . ?
C15 C16 Fe2 69.70(16) . . ?
C17 C16 H16 125.5 . . ?
C15 C16 H16 125.5 . . ?
Fe2 C16 H16 125.5 . . ?
C21 C20 C19 107.7(3) . . ?
C21 C20 Fe2 68.8(2) . . ?
C19 C20 Fe2 69.71(18) . . ?
C21 C20 H20 126.1 . . ?
C19 C20 H20 126.1 . . ?
Fe2 C20 H20 126.1 . . ?
C16 C17 C18 107.6(3) . . ?
C16 C17 Fe2 70.26(18) . . ?
C18 C17 Fe2 69.39(16) . . ?
C16 C17 H17 126.2 . . ?
C18 C17 H17 126.2 . . ?
Fe2 C17 H17 126.2 . . ?
C19 C23 C22 108.7(3) . . ?
C19 C23 Fe2 69.79(17) . . ?
C22 C23 Fe2 69.64(17) . . ?
C19 C23 H23 125.6 . . ?
C22 C23 H23 125.6 . . ?
Fe2 C23 H23 125.6 . . ?
C2 C3 C4 119.6(3) . . ?
C2 C3 H3 120.2 . . ?
C4 C3 H3 120.2 . . ?
C23 C22 C21 107.3(4) . . ?
C23 C22 Fe2 70.33(18) . . ?
C21 C22 Fe2 68.60(19) . . ?
C23 C22 H22 126.3 . . ?
C21 C22 H22 126.3 . . ?
Fe2 C22 H22 126.3 . . ?
C23 C19 C20 107.9(3) . . ?
C23 C19 Fe2 70.19(17) . . ?
C20 C19 Fe2 69.74(19) . . ?
C23 C19 H19 126.0 . . ?
C20 C19 H19 126.0 . . ?
Fe2 C19 H19 126.0 . . ?
C20 C21 C22 108.3(3) . . ?
C20 C21 Fe2 70.9(2) . . ?
C22 C21 Fe2 70.35(18) . . ?
C20 C21 H21 125.8 . . ?
C22 C21 H21 125.8 . . ?
Fe2 C21 H21 125.8 . . ?

loop_
_geom_bond_atom_site_label_1
_geom_bond_atom_site_label_2
_geom_bond_distance
_geom_bond_site_symmetry_2
_geom_bond_publ_flag
Fe1 O2 1.9431(18) . ?
Fe1 O1 1.9609(16) . ?
Fe1 N1 2.166(2) . ?
Fe1 N3 2.2263(19) . ?
Fe1 N2 2.2899(19) . ?
Fe1 Cl1 2.3253(8) . ?
Fe2 C21 2.013(3) . ?
Fe2 C18 2.030(3) . ?
Fe2 C14 2.031(2) . ?
Fe2 C22 2.036(3) . ?
Fe2 C17 2.039(3) . ?
Fe2 C19 2.040(3) . ?
Fe2 C20 2.040(3) . ?
Fe2 C15 2.043(3) . ?
Fe2 C23 2.045(3) . ?
Fe2 C16 2.045(3) . ?
N2 C6 1.476(3) . ?
N2 C7 1.483(3) . ?
N2 C13 1.501(3) . ?
O1 C26 1.332(3) . ?
O2 C27 1.338(3) . ?
C13 C14 1.494(3) . ?
C13 H13A 0.9700 . ?
C13 H13B 0.9700 . ?
N1 C8 1.341(3) . ?
N1 C12 1.350(3) . ?
N3 C5 1.339(3) . ?
N3 C1 1.350(3) . ?
C5 C4 1.380(3) . ?
C5 C6 1.493(4) . ?
C10 C11 1.363(4) . ?
C10 C9 1.374(4) . ?
C10 H10 0.9300 . ?
C6 H6A 0.9700 . ?
C6 H6B 0.9700 . ?
C8 C9 1.383(3) . ?
C8 C7 1.488(3) . ?
C9 H9 0.9300 . ?
C14 C18 1.424(4) . ?
C14 C15 1.431(4) . ?
C28 C27 1.387(4) . ?
C28 C29 1.398(4) . ?
C28 H016 0.9300 . ?
C12 C11 1.363(4) . ?
C12 H12 0.9300 . ?
C7 H7A 0.9700 . ?
C7 H7B 0.9700 . ?
C26 C25 1.397(3) . ?
C26 C27 1.420(3) . ?
C15 C16 1.413(4) . ?
C15 H15 0.9800 . ?
C18 C17 1.410(5) . ?
C18 H18 0.9800 . ?
C1 C2 1.375(4) . ?
C1 H1 0.9300 . ?
C24 C29 1.383(4) . ?
C24 C25 1.394(4) . ?
C24 H024 0.9300 . ?
C2 C3 1.357(5) . ?
C2 H2 0.9300 . ?
C11 H11 0.9300 . ?
C4 C3 1.375(5) . ?
C4 H4 0.9300 . ?
C25 H028 0.9300 . ?
C29 H029 0.9300 . ?
C16 C17 1.396(5) . ?
C16 H16 0.9800 . ?
C20 C21 1.394(6) . ?
C20 C19 1.414(5) . ?
C20 H20 0.9800 . ?
C17 H17 0.9800 . ?
C23 C19 1.398(5) . ?
C23 C22 1.397(5) . ?
C23 H23 0.9800 . ?
C3 H3 0.9300 . ?
C22 C21 1.420(5) . ?
C22 H22 0.9800 . ?
C19 H19 0.9800 . ?
C21 H21 0.9800 . ?

loop_
_geom_torsion_atom_site_label_1
_geom_torsion_atom_site_label_2
_geom_torsion_atom_site_label_3
_geom_torsion_atom_site_label_4
_geom_torsion
_geom_torsion_site_symmetry_1
_geom_torsion_site_symmetry_2
_geom_torsion_site_symmetry_3
_geom_torsion_site_symmetry_4
_geom_torsion_publ_flag
C6 N2 C13 C14 -46.9(3) . . . . ?
C7 N2 C13 C14 77.1(2) . . . . ?
Fe1 N2 C13 C14 -163.21(16) . . . . ?
C1 N3 C5 C4 -1.8(4) . . . . ?
Fe1 N3 C5 C4 -179.0(2) . . . . ?
C1 N3 C5 C6 177.4(2) . . . . ?
Fe1 N3 C5 C6 0.2(3) . . . . ?
C7 N2 C6 C5 70.8(2) . . . . ?
C13 N2 C6 C5 -164.7(2) . . . . ?
Fe1 N2 C6 C5 -46.7(2) . . . . ?
N3 C5 C6 N2 32.7(3) . . . . ?
C4 C5 C6 N2 -148.1(3) . . . . ?
C12 N1 C8 C9 0.9(3) . . . . ?
Fe1 N1 C8 C9 174.60(17) . . . . ?
C12 N1 C8 C7 179.2(2) . . . . ?
Fe1 N1 C8 C7 -7.2(3) . . . . ?
C11 C10 C9 C8 1.5(4) . . . . ?
N1 C8 C9 C10 -1.6(4) . . . . ?
C7 C8 C9 C10 -179.7(2) . . . . ?
N2 C13 C14 C18 95.2(3) . . . . ?
N2 C13 C14 C15 -89.9(3) . . . . ?
N2 C13 C14 Fe2 -178.76(15) . . . . ?
C8 N1 C12 C11 -0.3(4) . . . . ?
Fe1 N1 C12 C11 -173.8(2) . . . . ?
C6 N2 C7 C8 -151.35(19) . . . . ?
C13 N2 C7 C8 83.9(2) . . . . ?
Fe1 N2 C7 C8 -35.7(2) . . . . ?
N1 C8 C7 N2 29.7(3) . . . . ?
C9 C8 C7 N2 -152.1(2) . . . . ?
Fe1 O1 C26 C25 -174.33(19) . . . . ?
Fe1 O1 C26 C27 3.9(2) . . . . ?
Fe1 O2 C27 C28 174.2(2) . . . . ?
Fe1 O2 C27 C26 -4.9(3) . . . . ?
C29 C28 C27 O2 180.0(2) . . . . ?
C29 C28 C27 C26 -1.0(4) . . . . ?
O1 C26 C27 O2 0.6(3) . . . . ?
C25 C26 C27 O2 178.9(2) . . . . ?
O1 C26 C27 C28 -178.5(2) . . . . ?
C25 C26 C27 C28 -0.2(3) . . . . ?
C18 C14 C15 C16 1.0(3) . . . . ?
C13 C14 C15 C16 -174.7(2) . . . . ?
Fe2 C14 C15 C16 -59.2(2) . . . . ?
C18 C14 C15 Fe2 60.20(17) . . . . ?
C13 C14 C15 Fe2 -115.5(2) . . . . ?
C15 C14 C18 C17 -1.5(3) . . . . ?
C13 C14 C18 C17 174.4(2) . . . . ?
Fe2 C14 C18 C17 59.0(2) . . . . ?
C15 C14 C18 Fe2 -60.49(17) . . . . ?
C13 C14 C18 Fe2 115.4(2) . . . . ?
C5 N3 C1 C2 0.6(4) . . . . ?
Fe1 N3 C1 C2 177.5(2) . . . . ?
N3 C1 C2 C3 1.4(5) . . . . ?
C9 C10 C11 C12 -0.9(4) . . . . ?
N1 C12 C11 C10 0.3(4) . . . . ?
N3 C5 C4 C3 1.0(5) . . . . ?
C6 C5 C4 C3 -178.2(3) . . . . ?
C29 C24 C25 C26 -1.0(4) . . . . ?
O1 C26 C25 C24 179.4(2) . . . . ?
C27 C26 C25 C24 1.1(3) . . . . ?
C25 C24 C29 C28 -0.2(5) . . . . ?
C27 C28 C29 C24 1.2(4) . . . . ?
C14 C15 C16 C17 -0.1(4) . . . . ?
Fe2 C15 C16 C17 -58.8(2) . . . . ?
C14 C15 C16 Fe2 58.70(19) . . . . ?
C15 C16 C17 C18 -0.8(4) . . . . ?
Fe2 C16 C17 C18 -59.6(2) . . . . ?
C15 C16 C17 Fe2 58.8(2) . . . . ?
C14 C18 C17 C16 1.4(3) . . . . ?
Fe2 C18 C17 C16 60.1(2) . . . . ?
C14 C18 C17 Fe2 -58.71(19) . . . . ?
C1 C2 C3 C4 -2.2(5) . . . . ?
C5 C4 C3 C2 1.1(5) . . . . ?
C19 C23 C22 C21 0.2(4) . . . . ?
Fe2 C23 C22 C21 -58.9(2) . . . . ?
C19 C23 C22 Fe2 59.0(2) . . . . ?
C22 C23 C19 C20 0.8(4) . . . . ?
Fe2 C23 C19 C20 59.8(2) . . . . ?
C22 C23 C19 Fe2 -58.9(2) . . . . ?
C21 C20 C19 C23 -1.6(4) . . . . ?
Fe2 C20 C19 C23 -60.1(2) . . . . ?
C21 C20 C19 Fe2 58.5(2) . . . . ?
C19 C20 C21 C22 1.7(4) . . . . ?
Fe2 C20 C21 C22 60.7(2) . . . . ?
C19 C20 C21 Fe2 -59.1(2) . . . . ?
C23 C22 C21 C20 -1.1(4) . . . . ?
Fe2 C22 C21 C20 -61.1(2) . . . . ?
C23 C22 C21 Fe2 59.9(2) . . . . ?
